data_7227857
loop_
_publ_author_name
'Rodr\'iguez-Di\'eguez, Antonio'
'P\'erez-Y\'a\~nez, Sonia'
'Ruiz-Rubio, Leire'
'Seco, Jose M.'
'Cepeda, Javier'

_publ_section_title
;
 From isolated to 2D coordination polymers based on 6-aminonicotinate and
 3d-metal ions: towards field-induced single-ion-magnets
;
_journal_issue 16
_journal_name_full CrystEngComm
_journal_page_first 2229
_journal_paper_doi 10.1039/C7CE00234C
_journal_volume 19
_journal_year 2017
_chemical_formula_moiety 'C12 H26 Mn2 N4 O12, 2(C6 H5 N2 O2)'
_chemical_formula_sum 'C24 H36 Mn2 N8 O16'
_chemical_formula_weight 802.49
_chemical_name_systematic
Poly{[octaaquabis(mu-6-aminopyridine-3-carboxylato-kN:kO)dimanganese(II)]di(mu-6-aminopyridine-3-carboxylato)}
_space_group_crystal_system monoclinic
_space_group_IT_number 14
_space_group_name_Hall '-P 2yn'
_space_group_name_H-M_alt 'P 1 21/n 1'
_symmetry_space_group_name_Hall '-P 2yn'
_symmetry_space_group_name_H-M 'P 1 21/n 1'
_atom_sites_solution_hydrogens geom
_atom_sites_solution_primary direct
_atom_sites_solution_secondary difmap
_audit_creation_method SHELXL-2014
_audit_update_record
;
2017-02-02 deposited with the CCDC.
2017-03-15 downloaded from the CCDC.
;
_cell_angle_alpha 90
_cell_angle_beta 96.040(2)
_cell_angle_gamma 90
_cell_formula_units_Z 2
_cell_length_a 7.6220(10)
_cell_length_b 19.178(2)
_cell_length_c 10.8460(13)
_cell_measurement_reflns_used 11388
_cell_measurement_temperature 100(2)
_cell_measurement_theta_max 26.052
_cell_measurement_theta_min 2.027
_cell_volume 1576.6(3)
_computing_cell_refinement
;
CrysAlisPro, Agilent Technologies,
Version 1.171.35.15 (release 03-08-2011 CrysAlis171 .NET)
(compiled Aug  3 2011,13:03:54)
;
_computing_data_collection
;
CrysAlisPro, Agilent Technologies,
Version 1.171.35.15 (release 03-08-2011 CrysAlis171 .NET)
(compiled Aug  3 2011,13:03:54)
;
_computing_data_reduction
;
CrysAlisPro, Agilent Technologies,
Version 1.171.35.15 (release 03-08-2011 CrysAlis171 .NET)
(compiled Aug  3 2011,13:03:54)
;
_computing_molecular_graphics 'Ortep-3 (Farrugia, 1997)'
_computing_publication_material 'WinGX (Farrugia, 1999)'
_computing_structure_refinement 'SHELXL-2014 (Sheldrick, 2014)'
_computing_structure_solution 'Sir92 (Altomare et al., 1993)'
_diffrn_ambient_temperature 100(2)
_diffrn_measured_fraction_theta_full 1.000
_diffrn_measured_fraction_theta_max 0.914
_diffrn_measurement_device_type 'Bruker Venture'
_diffrn_measurement_method \w
_diffrn_radiation_monochromator graphite
_diffrn_radiation_source 'fine-focus sealed tube'
_diffrn_radiation_type MoK\a
_diffrn_radiation_wavelength 0.71073
_diffrn_reflns_av_R_equivalents 0.0320
_diffrn_reflns_av_unetI/netI 0.0403
_diffrn_reflns_Laue_measured_fraction_full 1.000
_diffrn_reflns_Laue_measured_fraction_max 0.914
_diffrn_reflns_limit_h_max 10
_diffrn_reflns_limit_h_min -6
_diffrn_reflns_limit_k_max 25
_diffrn_reflns_limit_k_min -24
_diffrn_reflns_limit_l_max 13
_diffrn_reflns_limit_l_min -13
_diffrn_reflns_number 9815
_diffrn_reflns_point_group_measured_fraction_full 1.000
_diffrn_reflns_point_group_measured_fraction_max 0.914
_diffrn_reflns_theta_full 25.242
_diffrn_reflns_theta_max 28.263
_diffrn_reflns_theta_min 2.124
_exptl_absorpt_coefficient_mu 0.890
_exptl_absorpt_correction_T_max 0.861
_exptl_absorpt_correction_T_min 0.791
_exptl_absorpt_correction_type numerical
_exptl_absorpt_process_details
;
CrysAlisPro, Agilent Technologies,
Version 1.171.35.15 (release 03-08-2011 CrysAlis171 .NET)
(compiled Aug  3 2011,13:03:54)
Analytical numeric absorption correction using a multifaceted crystal
model based on expressions derived by R.C. Clark & J.S. Reid.
(Clark, R. C. & Reid, J. S. (1995). Acta Cryst. A51, 887-897)
;
_exptl_crystal_colour 'pale pink'
_exptl_crystal_density_diffrn 1.690
_exptl_crystal_density_method none
_exptl_crystal_description plate
_exptl_crystal_F_000 828
_exptl_crystal_preparation ', Magnetic properties'
_exptl_crystal_size_max 0.35
_exptl_crystal_size_mid 0.22
_exptl_crystal_size_min 0.18
_refine_diff_density_max 0.675
_refine_diff_density_min -0.264
_refine_diff_density_rms 0.068
_refine_ls_extinction_method none
_refine_ls_goodness_of_fit_ref 1.035
_refine_ls_hydrogen_treatment constr
_refine_ls_matrix_type full
_refine_ls_number_parameters 199
_refine_ls_number_reflns 3573
_refine_ls_number_restraints 0
_refine_ls_restrained_S_all 1.035
_refine_ls_R_factor_all 0.0546
_refine_ls_R_factor_gt 0.0410
_refine_ls_shift/su_max 0.000
_refine_ls_shift/su_mean 0.000
_refine_ls_structure_factor_coef Fsqd
_refine_ls_weighting_details 'w=1/[\s^2^(Fo^2^)+(0.0582P)^2^+0.0654P] where P=(Fo^2^+2Fc^2^)/3'
_refine_ls_weighting_scheme calc
_refine_ls_wR_factor_gt 0.1015
_refine_ls_wR_factor_ref 0.1111
_reflns_Friedel_coverage 0.000
_reflns_number_gt 2801
_reflns_number_total 3573
_reflns_threshold_expression 'I > 2\s(I)'
_cod_data_source_file c7ce00234c2.cif
_cod_data_source_block Compound1
_cod_depositor_comments 'Adding full bibliography for 7227857--7227860.cif.'
_cod_database_code 7227857
_shelx_space_group_comment
;
The symmetry employed for this shelxl refinement is uniquely defined
by the following loop, which should always be used as a source of
symmetry information in preference to the above space-group names.
They are only intended as comments.
;
_shelxl_version_number 2014-3

loop_
_space_group_symop_operation_xyz
'x, y, z'
'-x+1/2, y+1/2, -z+1/2'
'-x, -y, -z'
'x-1/2, -y-1/2, z-1/2'

loop_
_atom_site_label
_atom_site_type_symbol
_atom_site_fract_x
_atom_site_fract_y
_atom_site_fract_z
_atom_site_U_iso_or_equiv
_atom_site_adp_type
_atom_site_occupancy
_atom_site_site_symmetry_order
_atom_site_calc_flag
_atom_site_refinement_flags_posn
_atom_site_refinement_flags_adp
Mn1 Mn 0.76178(5) 0.03209(2) 0.27449(3) 0.02922(13) Uani 1 1 d . .
N1A N 0.4075(2) -0.11470(9) -0.17269(16) 0.0283(4) Uani 1 1 d . .
C2A C 0.5258(3) -0.08994(11) -0.08048(18) 0.0270(5) Uani 1 1 d . .
H2A H 0.5354 -0.0418 -0.0710 0.032 Uiso 1 1 calc R U
C3A C 0.6319(3) -0.13114(11) -0.00039(19) 0.0256(5) Uani 1 1 d . .
C4A C 0.6263(3) -0.20293(11) -0.02253(19) 0.0296(5) Uani 1 1 d . .
H4A H 0.7015 -0.2326 0.0259 0.036 Uiso 1 1 calc R U
C5A C 0.5101(3) -0.22961(11) -0.11559(19) 0.0305(5) Uani 1 1 d . .
H5A H 0.5070 -0.2773 -0.1315 0.037 Uiso 1 1 calc R U
C6A C 0.3958(3) -0.18427(11) -0.18651(19) 0.0274(5) Uani 1 1 d . .
C7A C 0.7324(3) -0.09987(11) 0.11199(19) 0.0269(5) Uani 1 1 d . .
O71A O 0.7444(2) -0.03400(7) 0.11665(14) 0.0326(4) Uani 1 1 d . .
O72A O 0.7916(2) -0.13995(8) 0.19757(14) 0.0378(4) Uani 1 1 d . .
N8A N 0.2716(3) -0.21044(10) -0.27023(17) 0.0372(5) Uani 1 1 d . .
H8A1 H 0.2011 -0.1829 -0.3140 0.045 Uiso 1 1 calc R U
H8A2 H 0.2622 -0.2548 -0.2803 0.045 Uiso 1 1 calc R U
O71B O -0.0042(2) -0.37176(8) -0.04309(14) 0.0362(4) Uani 1 1 d . .
O72B O 0.2177(2) -0.39917(8) 0.09794(15) 0.0402(4) Uani 1 1 d . .
N1B N 0.0910(3) -0.16029(10) -0.00311(17) 0.0349(5) Uani 1 1 d . .
C2B C 0.0706(3) -0.22943(11) -0.0163(2) 0.0304(5) Uani 1 1 d . .
H2B H -0.0054 -0.2451 -0.0833 0.036 Uiso 1 1 calc R U
C3B C 0.1528(3) -0.27913(11) 0.06086(19) 0.0274(5) Uani 1 1 d . .
C4B C 0.2684(3) -0.25429(12) 0.1597(2) 0.0337(5) Uani 1 1 d . .
H4B H 0.3300 -0.2857 0.2133 0.040 Uiso 1 1 calc R U
C5B C 0.2919(3) -0.18433(12) 0.1783(2) 0.0353(5) Uani 1 1 d . .
H5B H 0.3675 -0.1678 0.2448 0.042 Uiso 1 1 calc R U
C6B C 0.1999 -0.1378 0.0951 0.032 Uani 1 1 d . .
C7B C 0.1208 -0.3545 0.0379 0.029 Uani 1 1 d . .
N8B N 0.2174 -0.0683 0.1107 0.046 Uani 1 1 d . .
H8B1 H 0.1603 -0.0402 0.0591 0.055 Uiso 1 1 calc R U
H8B2 H 0.2856 -0.0520 0.1722 0.055 Uiso 1 1 calc R U
O1W O 0.8928(2) -0.05713(9) 0.38545(14) 0.0376(4) Uani 1 1 d . .
O2W O 0.9983(2) 0.08107(9) 0.22027(16) 0.0445(4) Uani 1 1 d . .
O3W O 0.8056(2) 0.09008(9) 0.45230(15) 0.0415(4) Uani 1 1 d . .
O4W O 0.5021(2) -0.00720(8) 0.32862(14) 0.0368(4) Uani 1 1 d . .
H11W H 0.8435 -0.0722 0.4475 0.055 Uiso 1 1 d . U
H12W H 0.8622 -0.0863 0.3274 0.055 Uiso 1 1 d . U
H21W H 1.0947 0.0921 0.2636 0.055 Uiso 1 1 d . U
H22W H 0.9894 0.1091 0.1591 0.055 Uiso 1 1 d . U
H31W H 0.7192 0.1004 0.4941 0.055 Uiso 1 1 d . U
H32W H 0.8907 0.0826 0.5082 0.055 Uiso 1 1 d . U
H41W H 0.4268 0.0212 0.3523 0.055 Uiso 1 1 d . U
H42W H 0.4984 -0.0422 0.3757 0.055 Uiso 1 1 d . U

loop_
_atom_site_aniso_label
_atom_site_aniso_U_11
_atom_site_aniso_U_22
_atom_site_aniso_U_33
_atom_site_aniso_U_23
_atom_site_aniso_U_13
_atom_site_aniso_U_12
Mn1 0.0334(2) 0.0221(2) 0.0296(2) 0.00033(13) -0.00886(15) -0.00015(14)
N1A 0.0328(10) 0.0206(9) 0.0297(9) -0.0008(7) -0.0060(8) 0.0009(8)
C2A 0.0318(12) 0.0198(10) 0.0278(11) -0.0009(8) -0.0041(9) -0.0012(9)
C3A 0.0269(11) 0.0238(11) 0.0253(10) 0.0000(8) -0.0016(9) 0.0015(9)
C4A 0.0364(13) 0.0236(11) 0.0277(11) 0.0024(9) -0.0016(10) 0.0060(9)
C5A 0.0430(14) 0.0198(11) 0.0276(11) -0.0015(9) -0.0016(10) 0.0015(9)
C6A 0.0360(13) 0.0233(11) 0.0221(10) -0.0027(8) -0.0013(9) -0.0006(9)
C7A 0.0260(12) 0.0242(11) 0.0294(11) -0.0010(9) -0.0027(9) 0.0001(9)
O71A 0.0424(10) 0.0223(8) 0.0305(8) -0.0008(6) -0.0086(7) -0.0005(7)
O72A 0.0512(11) 0.0261(8) 0.0321(8) 0.0027(7) -0.0151(8) 0.0030(7)
N8A 0.0468(13) 0.0218(10) 0.0385(11) -0.0060(8) -0.0165(9) 0.0020(8)
O71B 0.0396(10) 0.0303(9) 0.0361(8) -0.0040(7) -0.0093(8) -0.0067(7)
O72B 0.0438(10) 0.0279(9) 0.0453(10) 0.0011(7) -0.0117(8) -0.0008(7)
N1B 0.0386(12) 0.0284(10) 0.0358(10) 0.0008(8) -0.0050(9) -0.0012(8)
C2B 0.0294(12) 0.0286(11) 0.0314(11) -0.0017(9) -0.0045(9) -0.0030(9)
C3B 0.0286(12) 0.0268(11) 0.0268(10) -0.0007(9) 0.0020(9) -0.0035(9)
C4B 0.0381(14) 0.0308(12) 0.0300(11) 0.0040(9) -0.0070(10) -0.0031(10)
C5B 0.0407(14) 0.0338(13) 0.0289(11) -0.0040(10) -0.0074(10) -0.0089(11)
C6B 0.035 0.027 0.033 -0.004 0.003 -0.004
C7B 0.031 0.026 0.029 0.001 0.001 -0.002
N8B 0.058 0.027 0.050 -0.004 -0.008 -0.002
O1W 0.0437(10) 0.0336(9) 0.0329(8) 0.0010(7) -0.0082(8) -0.0003(8)
O2W 0.0380(10) 0.0471(11) 0.0450(10) 0.0106(8) -0.0110(8) -0.0127(8)
O3W 0.0397(10) 0.0484(10) 0.0335(9) -0.0077(8) -0.0097(8) 0.0072(8)
O4W 0.0406(10) 0.0272(8) 0.0419(9) 0.0047(7) 0.0007(8) 0.0021(7)

loop_
_atom_type_symbol
_atom_type_description
_atom_type_scat_dispersion_real
_atom_type_scat_dispersion_imag
_atom_type_scat_source
C C 0.0033 0.0016 'International Tables Vol C Tables 4.2.6.8 and 6.1.1.4'
H H 0.0000 0.0000 'International Tables Vol C Tables 4.2.6.8 and 6.1.1.4'
N N 0.0061 0.0033 'International Tables Vol C Tables 4.2.6.8 and 6.1.1.4'
O O 0.0106 0.0060 'International Tables Vol C Tables 4.2.6.8 and 6.1.1.4'
Mn Mn 0.3368 0.7283 'International Tables Vol C Tables 4.2.6.8 and 6.1.1.4'

loop_
_geom_angle_atom_site_label_1
_geom_angle_atom_site_label_2
_geom_angle_atom_site_label_3
_geom_angle
_geom_angle_site_symmetry_1
_geom_angle_site_symmetry_3
O71A Mn1 O2W 91.33(7) . .
O71A Mn1 O3W 171.95(6) . .
O2W Mn1 O3W 88.01(7) . .
O71A Mn1 O4W 91.63(6) . .
O2W Mn1 O4W 173.73(6) . .
O3W Mn1 O4W 89.83(6) . .
O71A Mn1 N1A 92.33(6) . 3_655
O2W Mn1 N1A 90.70(7) . 3_655
O3W Mn1 N1A 95.70(6) . 3_655
O4W Mn1 N1A 83.66(6) . 3_655
O71A Mn1 O1W 87.94(6) . .
O2W Mn1 O1W 97.98(6) . .
O3W Mn1 O1W 84.21(6) . .
O4W Mn1 O1W 87.65(6) . .
N1A Mn1 O1W 171.31(6) 3_655 .
C6A N1A C2A 117.37(18) . .
C6A N1A Mn1 127.89(15) . 3_655
C2A N1A Mn1 114.54(13) . 3_655
N1A C2A C3A 124.42(19) . .
N1A C2A H2A 117.8 . .
C3A C2A H2A 117.8 . .
C2A C3A C4A 116.9(2) . .
C2A C3A C7A 120.14(19) . .
C4A C3A C7A 122.61(19) . .
C5A C4A C3A 120.0(2) . .
C5A C4A H4A 120.0 . .
C3A C4A H4A 120.0 . .
C4A C5A C6A 119.3(2) . .
C4A C5A H5A 120.4 . .
C6A C5A H5A 120.4 . .
N8A C6A N1A 118.8(2) . .
N8A C6A C5A 119.60(19) . .
N1A C6A C5A 121.6(2) . .
O72A C7A O71A 124.3(2) . .
O72A C7A C3A 118.16(19) . .
O71A C7A C3A 117.44(19) . .
C7A O71A Mn1 128.72(14) . .
C6A N8A H8A1 120.0 . .
C6A N8A H8A2 120.0 . .
H8A1 N8A H8A2 120.0 . .
C2B N1B C6B 117.06(17) . .
N1B C2B C3B 125.4(2) . .
N1B C2B H2B 117.3 . .
C3B C2B H2B 117.3 . .
C2B C3B C4B 116.1(2) . .
C2B C3B C7B 121.13(17) . .
C4B C3B C7B 122.72(18) . .
C5B C4B C3B 120.7(2) . .
C5B C4B H4B 119.7 . .
C3B C4B H4B 119.7 . .
C4B C5B C6B 118.73(18) . .
C4B C5B H5B 120.6 . .
C6B C5B H5B 120.6 . .
N8B C6B N1B 117.35(8) . .
N8B C6B C5B 120.76(9) . .
N1B C6B C5B 121.89(12) . .
O72B C7B O71B 122.28(10) . .
O72B C7B C3B 119.77(11) . .
O71B C7B C3B 117.95(11) . .
C6B N8B H8B1 120.0 . .
C6B N8B H8B2 120.0 . .
H8B1 N8B H8B2 120.0 . .
Mn1 O1W H11W 117.9 . .
Mn1 O1W H12W 91.8 . .
H11W O1W H12W 104.5 . .
Mn1 O2W H21W 130.4 . .
Mn1 O2W H22W 119.0 . .
H21W O2W H22W 105.4 . .
Mn1 O3W H31W 121.3 . .
Mn1 O3W H32W 124.6 . .
H31W O3W H32W 103.4 . .
Mn1 O4W H41W 120.3 . .
Mn1 O4W H42W 120.6 . .
H41W O4W H42W 105.0 . .

loop_
_geom_bond_atom_site_label_1
_geom_bond_atom_site_label_2
_geom_bond_distance
_geom_bond_site_symmetry_2
Mn1 O71A 2.1230(15) .
Mn1 O2W 2.1684(17) .
Mn1 O3W 2.2209(16) .
Mn1 O4W 2.2525(17) .
Mn1 N1A 2.2569(18) 3_655
Mn1 O1W 2.2628(16) .
N1A C6A 1.345(3) .
N1A C2A 1.360(3) .
N1A Mn1 2.2570(18) 3_655
C2A C3A 1.373(3) .
C2A H2A 0.9300 .
C3A C4A 1.397(3) .
C3A C7A 1.495(3) .
C4A C5A 1.370(3) .
C4A H4A 0.9300 .
C5A C6A 1.402(3) .
C5A H5A 0.9300 .
C6A N8A 1.339(3) .
C7A O72A 1.252(2) .
C7A O71A 1.267(2) .
N8A H8A1 0.8600 .
N8A H8A2 0.8600 .
O71B C7B 1.2700(15) .
O72B C7B 1.2661(16) .
N1B C2B 1.341(3) .
N1B C6B 1.3500(19) .
C2B C3B 1.376(3) .
C2B H2B 0.9300 .
C3B C4B 1.398(3) .
C3B C7B 1.482(2) .
C4B C5B 1.366(3) .
C4B H4B 0.9300 .
C5B C6B 1.404(2) .
C5B H5B 0.9300 .
C6B N8B 1.3485 .
N8B H8B1 0.8600 .
N8B H8B2 0.8600 .
O1W H11W 0.8543 .
O1W H12W 0.8556 .
O2W H21W 0.8561 .
O2W H22W 0.8509 .
O3W H31W 0.8609 .
O3W H32W 0.8525 .
O4W H41W 0.8507 .
O4W H42W 0.8450 .

loop_
_geom_hbond_atom_site_label_D
_geom_hbond_atom_site_label_H
_geom_hbond_atom_site_label_A
_geom_hbond_distance_DH
_geom_hbond_distance_HA
_geom_hbond_distance_DA
_geom_hbond_angle_DHA
_geom_hbond_site_symmetry_A
O1W H11W O72B 0.85 2.05 2.905(2) 175.7 4_656
O1W H12W O72A 0.86 1.78 2.634(2) 174.5 .
O2W H21W O72B 0.86 1.97 2.796(2) 162.2 2_655
O2W H22W N1B 0.85 2.00 2.825(2) 164.6 3_655
O3W H31W O71B 0.86 1.85 2.694(2) 164.9 2
O3W H32W O1W 0.85 1.97 2.816(2) 170.1 3_756
O4W H41W O72B 0.85 1.99 2.831(2) 169.6 2
O4W H42W O71B 0.85 1.87 2.709(2) 170.6 4_656
N8A H8A2 O72A 0.86 2.05 2.896(3) 169.0 4
N8A H8A1 O3W 0.86 2.32 3.054(3) 142.8 3_655
N8B H8B2 O4W 0.86 2.40 3.2545(16) 173.5 .
N8B H8B1 O71A 0.86 2.55 3.1881(15) 132.2 3_655
